data_7219971
loop_
_publ_author_name
'Du, Liting'
'Lu, Zhiyong'
'Ma, Mengtao'
'Su, Fan'
'Xu, Li'

_publ_section_title
;
 A Porous Cobalt-based MOF with High CO2 Selectivity and Uptake Capacity
;
_journal_name_full 'RSC Adv.'
_journal_paper_doi 10.1039/C5RA02756J
_journal_year 2015
_chemical_formula_moiety 'C12 H6 Co N2 O4'
_chemical_formula_sum 'C12 H6 Co N2 O4'
_chemical_formula_weight 301.12
_chemical_name_systematic
; 
 ? 
;
_space_group_IT_number 14
_symmetry_cell_setting monoclinic
_symmetry_space_group_name_Hall '-P 2ybc'
_symmetry_space_group_name_H-M 'P 1 21/c 1'
_atom_sites_solution_hydrogens geom
_atom_sites_solution_primary direct
_atom_sites_solution_secondary difmap
_audit_creation_method SHELXL-97
_audit_update_record
;
2014-08-24 deposited with the CCDC.
2015-03-20 downloaded from the CCDC.
;
_cell_angle_alpha 90.00
_cell_angle_beta 111.147(2)
_cell_angle_gamma 90.00
_cell_formula_units_Z 4
_cell_length_a 10.8161(13)
_cell_length_b 12.6809(15)
_cell_length_c 13.4170(16)
_cell_measurement_reflns_used 5467
_cell_measurement_temperature 296(2)
_cell_measurement_theta_max 28.27
_cell_measurement_theta_min 2.61
_cell_volume 1716.3(4)
_computing_structure_refinement 'SHELXL-97 (Sheldrick, 1997)'
_computing_structure_solution 'SHELXS-97 (Sheldrick, 1990)'
_diffrn_ambient_temperature 296(2)
_diffrn_measured_fraction_theta_full 0.998
_diffrn_measured_fraction_theta_max 0.998
_diffrn_measurement_device_type 'CCD area detector'
_diffrn_measurement_method 'phi and omega scans'
_diffrn_radiation_monochromator graphite
_diffrn_radiation_source 'fine-focus sealed tube'
_diffrn_radiation_type MoK\a
_diffrn_radiation_wavelength 0.71073
_diffrn_reflns_av_R_equivalents 0.1117
_diffrn_reflns_av_sigmaI/netI 0.0680
_diffrn_reflns_limit_h_max 12
_diffrn_reflns_limit_h_min -12
_diffrn_reflns_limit_k_max 15
_diffrn_reflns_limit_k_min -14
_diffrn_reflns_limit_l_max 15
_diffrn_reflns_limit_l_min -10
_diffrn_reflns_number 9234
_diffrn_reflns_theta_full 25.01
_diffrn_reflns_theta_max 25.01
_diffrn_reflns_theta_min 2.02
_exptl_absorpt_coefficient_mu 1.007
_exptl_absorpt_correction_T_max 0.886
_exptl_absorpt_correction_T_min 0.824
_exptl_absorpt_correction_type multi-scan
_exptl_absorpt_process_details 'SADABA, (Bruker, 2000)'
_exptl_crystal_colour violet
_exptl_crystal_density_diffrn 1.165
_exptl_crystal_density_method 'not measured'
_exptl_crystal_description block
_exptl_crystal_F_000 604
_exptl_crystal_size_max 0.2
_exptl_crystal_size_mid 0.16
_exptl_crystal_size_min 0.12
_refine_diff_density_max 0.504
_refine_diff_density_min -0.458
_refine_diff_density_rms 0.068
_refine_ls_extinction_method none
_refine_ls_goodness_of_fit_ref 1.033
_refine_ls_hydrogen_treatment constr
_refine_ls_matrix_type full
_refine_ls_number_parameters 172
_refine_ls_number_reflns 3012
_refine_ls_number_restraints 0
_refine_ls_restrained_S_all 1.033
_refine_ls_R_factor_all 0.0423
_refine_ls_R_factor_gt 0.0381
_refine_ls_shift/su_max 0.001
_refine_ls_shift/su_mean 0.000
_refine_ls_structure_factor_coef Fsqd
_refine_ls_weighting_details 'calc w=1/[\s^2^(Fo^2^)+(0.0537P)^2^+0.6829P] where P=(Fo^2^+2Fc^2^)/3'
_refine_ls_weighting_scheme calc
_refine_ls_wR_factor_gt 0.1075
_refine_ls_wR_factor_ref 0.1096
_reflns_number_gt 2637
_reflns_number_total 3018
_reflns_threshold_expression >2sigma(I)
_cod_data_source_file c5ra02756j2.cif
_cod_data_source_block 20111129b_0m-sr-sr
_cod_original_sg_symbol_H-M 'P 21/c'
_cod_database_code 7219971

loop_
_symmetry_equiv_pos_as_xyz
'x, y, z'
'-x, y+1/2, -z+1/2'
'-x, -y, -z'
'x, -y-1/2, z-1/2'

loop_
_atom_site_label
_atom_site_type_symbol
_atom_site_fract_x
_atom_site_fract_y
_atom_site_fract_z
_atom_site_U_iso_or_equiv
_atom_site_adp_type
_atom_site_occupancy
_atom_site_symmetry_multiplicity
_atom_site_calc_flag
_atom_site_refinement_flags
C1 C 0.1361(2) 0.6259(2) 0.92923(19) 0.0274(5) Uani 1 1 d .
C2 C 0.2116(2) 0.7037(2) 0.88813(19) 0.0263(5) Uani 1 1 d .
C3 C 0.1433(2) 0.7781(2) 0.81261(19) 0.0280(5) Uani 1 1 d .
H3 H 0.0511 0.7778 0.7854 0.034 Uiso 1 1 calc R
C4 C 0.2117(2) 0.8528(2) 0.77752(19) 0.0273(5) Uani 1 1 d .
C5 C 0.1391(3) 0.9251(2) 0.6869(2) 0.0302(6) Uani 1 1 d .
C6 C 0.3502(2) 0.8563(2) 0.8212(2) 0.0307(6) Uani 1 1 d .
H6 H 0.3959 0.9095 0.8014 0.037 Uiso 1 1 calc R
C7 C 0.4195(2) 0.7795(2) 0.8948(2) 0.0283(5) Uani 1 1 d .
C8 C 0.3498(2) 0.7029(2) 0.9267(2) 0.0300(6) Uani 1 1 d .
H8 H 0.3958 0.6506 0.9743 0.036 Uiso 1 1 calc R
C9 C 0.5670(2) 0.7810(2) 0.9373(2) 0.0296(6) Uani 1 1 d .
C10 C 0.6375(3) 0.8717(2) 0.9804(3) 0.0491(8) Uani 1 1 d .
H10 H 0.5903 0.9326 0.9819 0.059 Uiso 1 1 calc R
C11 C 0.8318(3) 0.7871(2) 1.0145(3) 0.0409(7) Uani 1 1 d .
H11 H 0.9240 0.7884 1.0420 0.049 Uiso 1 1 calc R
C12 C 0.6419(2) 0.6941(2) 0.93495(19) 0.0280(5) Uani 1 1 d .
H12 H 0.5990 0.6316 0.9057 0.034 Uiso 1 1 calc R
Co1 Co -0.10608(3) 0.57001(2) 0.97097(2) 0.02323(14) Uani 1 1 d .
N1 N 0.7753(2) 0.69646(16) 0.97360(16) 0.0267(4) Uani 1 1 d .
N2 N 0.7702(3) 0.8760(2) 1.0200(3) 0.0585(8) Uani 1 1 d .
O1 O 0.02108(18) 0.65268(15) 0.92128(15) 0.0350(4) Uani 1 1 d .
O2 O 0.19307(18) 0.54109(15) 0.96745(15) 0.0351(4) Uani 1 1 d .
O3 O 0.02500(19) 0.89737(18) 0.62754(14) 0.0393(5) Uani 1 1 d .
O4 O 0.19807(19) 1.00621(16) 0.67368(15) 0.0404(5) Uani 1 1 d .

loop_
_atom_site_aniso_label
_atom_site_aniso_U_11
_atom_site_aniso_U_22
_atom_site_aniso_U_33
_atom_site_aniso_U_23
_atom_site_aniso_U_13
_atom_site_aniso_U_12
C1 0.0236(12) 0.0345(14) 0.0257(12) 0.0001(10) 0.0108(10) -0.0037(11)
C2 0.0219(12) 0.0310(13) 0.0302(12) 0.0020(10) 0.0142(10) -0.0012(10)
C3 0.0189(11) 0.0369(14) 0.0288(12) 0.0030(10) 0.0093(9) 0.0032(10)
C4 0.0224(12) 0.0343(14) 0.0273(12) 0.0056(10) 0.0117(10) 0.0050(10)
C5 0.0297(14) 0.0386(16) 0.0272(12) 0.0065(11) 0.0160(11) 0.0076(11)
C6 0.0230(12) 0.0352(14) 0.0375(14) 0.0091(11) 0.0155(11) 0.0025(11)
C7 0.0205(12) 0.0321(14) 0.0338(13) 0.0061(10) 0.0117(10) 0.0048(10)
C8 0.0217(12) 0.0339(14) 0.0342(13) 0.0097(11) 0.0099(10) 0.0063(10)
C9 0.0221(12) 0.0331(14) 0.0350(13) 0.0081(11) 0.0122(10) 0.0041(10)
C10 0.0291(15) 0.0318(16) 0.088(2) -0.0049(15) 0.0229(15) 0.0040(12)
C11 0.0221(13) 0.0329(15) 0.0648(18) -0.0038(13) 0.0124(13) -0.0003(11)
C12 0.0210(12) 0.0326(14) 0.0306(12) 0.0035(10) 0.0097(10) 0.0012(10)
Co1 0.0166(2) 0.0251(2) 0.0298(2) -0.00061(13) 0.01048(14) 0.00083(12)
N1 0.0196(10) 0.0286(11) 0.0322(11) 0.0012(9) 0.0097(8) 0.0017(8)
N2 0.0262(13) 0.0373(15) 0.107(2) -0.0151(15) 0.0180(14) -0.0022(11)
O1 0.0263(9) 0.0388(11) 0.0475(11) 0.0068(8) 0.0225(8) 0.0006(8)
O2 0.0286(10) 0.0333(10) 0.0449(10) 0.0109(8) 0.0151(8) -0.0002(8)
O3 0.0300(10) 0.0545(12) 0.0282(9) 0.0076(9) 0.0044(8) 0.0065(9)
O4 0.0366(11) 0.0435(12) 0.0408(10) 0.0187(9) 0.0138(9) 0.0048(9)

loop_
_atom_type_symbol
_atom_type_description
_atom_type_scat_dispersion_real
_atom_type_scat_dispersion_imag
_atom_type_scat_source
C C 0.0033 0.0016 'International Tables Vol C Tables 4.2.6.8 and 6.1.1.4'
H H 0.0000 0.0000 'International Tables Vol C Tables 4.2.6.8 and 6.1.1.4'
N N 0.0061 0.0033 'International Tables Vol C Tables 4.2.6.8 and 6.1.1.4'
O O 0.0106 0.0060 'International Tables Vol C Tables 4.2.6.8 and 6.1.1.4'
Co Co 0.3494 0.9721 'International Tables Vol C Tables 4.2.6.8 and 6.1.1.4'

loop_
_geom_angle_atom_site_label_1
_geom_angle_atom_site_label_2
_geom_angle_atom_site_label_3
_geom_angle
_geom_angle_site_symmetry_1
_geom_angle_site_symmetry_3
O2 C1 O1 126.4(2) . .
O2 C1 C2 117.4(2) . .
O1 C1 C2 116.3(2) . .
C3 C2 C8 119.6(2) . .
C3 C2 C1 119.8(2) . .
C8 C2 C1 120.6(2) . .
C4 C3 C2 120.3(2) . .
C4 C3 H3 119.9 . .
C2 C3 H3 119.9 . .
C3 C4 C6 120.1(2) . .
C3 C4 C5 120.4(2) . .
C6 C4 C5 119.3(2) . .
O3 C5 O4 125.0(2) . .
O3 C5 C4 116.8(2) . .
O4 C5 C4 118.1(2) . .
C7 C6 C4 119.7(2) . .
C7 C6 H6 120.2 . .
C4 C6 H6 120.2 . .
C8 C7 C6 119.5(2) . .
C8 C7 C9 121.2(2) . .
C6 C7 C9 119.3(2) . .
C7 C8 C2 120.6(2) . .
C7 C8 H8 119.7 . .
C2 C8 H8 119.7 . .
C12 C9 C10 115.8(2) . .
C12 C9 C7 122.7(2) . .
C10 C9 C7 121.6(2) . .
N2 C10 C9 123.3(3) . .
N2 C10 H10 118.3 . .
C9 C10 H10 118.3 . .
N1 C11 N2 126.5(3) . .
N1 C11 H11 116.8 . .
N2 C11 H11 116.8 . .
N1 C12 C9 122.1(2) . .
N1 C12 H12 119.0 . .
C9 C12 H12 119.0 . .
O4 Co1 O1 92.81(8) 2_546 .
O4 Co1 O2 88.44(9) 2_546 3_567
O1 Co1 O2 164.62(8) . 3_567
O4 Co1 N1 103.64(8) 2_546 1_455
O1 Co1 N1 95.97(8) . 1_455
O2 Co1 N1 98.63(8) 3_567 1_455
O4 Co1 O3 164.66(9) 2_546 4_576
O1 Co1 O3 86.21(8) . 4_576
O2 Co1 O3 88.53(8) 3_567 4_576
N1 Co1 O3 91.68(8) 1_455 4_576
O4 Co1 Co1 94.86(6) 2_546 3_567
O1 Co1 Co1 80.38(6) . 3_567
O2 Co1 Co1 84.24(6) 3_567 3_567
N1 Co1 Co1 161.32(6) 1_455 3_567
O3 Co1 Co1 69.87(6) 4_576 3_567
C11 N1 C12 116.8(2) . .
C11 N1 Co1 118.97(17) . 1_655
C12 N1 Co1 124.26(17) . 1_655
C11 N2 C10 115.5(3) . .
C1 O1 Co1 126.97(17) . .
C1 O2 Co1 122.03(17) . 3_567
C5 O3 Co1 137.04(18) . 4_575
C5 O4 Co1 111.54(17) . 2_556

loop_
_geom_bond_atom_site_label_1
_geom_bond_atom_site_label_2
_geom_bond_distance
_geom_bond_site_symmetry_2
C1 O2 1.253(3) .
C1 O1 1.256(3) .
C1 C2 1.507(3) .
C2 C3 1.387(4) .
C2 C8 1.394(3) .
C3 C4 1.385(4) .
C3 H3 0.9300 .
C4 C6 1.398(3) .
C4 C5 1.499(3) .
C5 O3 1.254(3) .
C5 O4 1.256(3) .
C6 C7 1.397(4) .
C6 H6 0.9300 .
C7 C8 1.388(4) .
C7 C9 1.488(3) .
C8 H8 0.9300 .
C9 C12 1.376(4) .
C9 C10 1.385(4) .
C10 N2 1.340(4) .
C10 H10 0.9300 .
C11 N1 1.324(4) .
C11 N2 1.326(4) .
C11 H11 0.9300 .
C12 N1 1.346(3) .
C12 H12 0.9300 .
Co1 O4 2.0045(18) 2_546
Co1 O1 2.0240(18) .
Co1 O2 2.0282(19) 3_567
Co1 N1 2.062(2) 1_455
Co1 O3 2.1084(18) 4_576
Co1 Co1 2.7813(6) 3_567
N1 Co1 2.062(2) 1_655
O2 Co1 2.0282(19) 3_567
O3 Co1 2.1084(18) 4_575
O4 Co1 2.0045(18) 2_556

loop_
_platon_squeeze_void_nr
_platon_squeeze_void_average_x
_platon_squeeze_void_average_y
_platon_squeeze_void_average_z
_platon_squeeze_void_volume
_platon_squeeze_void_count_electrons
_platon_squeeze_void_content
1 -0.009 -0.003 -0.005 751 217 ' '
